data_1512438
loop_
_publ_author_name
'Yue Zhao'
'Ling-Ling Zhai'
'Gao-Chao Lv'
'Xin Zhou'
'Wei-Yin Sun'

_publ_section_title
;
 Silver(I) complexes with oxazoline-containing bidentate ligands:
 Syntheses, structures and properties
;
_journal_name_full
;
Inorganica Chimica Acta
;
_journal_page_first 38
_journal_page_last 45
_journal_paper_doi 10.1016/j.ica.2012.06.035
_journal_volume 392
_journal_year 2012
_chemical_formula_moiety 'C24 H24 Ag2 N4 O4, 2(Cl O4)'
_chemical_formula_sum 'C24 H24 Ag2 Cl2 N4 O12'
_chemical_formula_weight 847.11
_chemical_name_systematic
; 
 ? 
;
_space_group_IT_number 14
_symmetry_cell_setting monoclinic
_symmetry_space_group_name_Hall '-P 2ybc'
_symmetry_space_group_name_H-M 'P 1 21/c 1'
_atom_sites_solution_hydrogens geom
_atom_sites_solution_primary direct
_atom_sites_solution_secondary difmap
_audit_creation_method SHELXL-97
_cell_angle_alpha 90.00
_cell_angle_beta 99.2300(10)
_cell_angle_gamma 90.00
_cell_formula_units_Z 2
_cell_length_a 7.7876(4)
_cell_length_b 16.5319(8)
_cell_length_c 11.0007(6)
_cell_measurement_reflns_used 5617
_cell_measurement_temperature 293(2)
_cell_measurement_theta_max 28.22
_cell_measurement_theta_min 2.24
_cell_volume 1397.93(12)
_computing_cell_refinement 'Bruker SMART'
_computing_data_collection 'Bruker SMART'
_computing_data_reduction 'Bruker SAINT'
_computing_molecular_graphics 'Bruker SHELXTL'
_computing_publication_material 'Bruker SHELXTL'
_computing_structure_refinement 'SHELXL-97 (Sheldrick, 1997)'
_computing_structure_solution 'SHELXS-97 (Sheldrick, 1990)'
_diffrn_ambient_temperature 293(2)
_diffrn_measured_fraction_theta_full 0.998
_diffrn_measured_fraction_theta_max 0.998
_diffrn_measurement_device_type 'CCD area detector'
_diffrn_measurement_method 'phi and omega scans'
_diffrn_radiation_monochromator graphite
_diffrn_radiation_source 'fine-focus sealed tube'
_diffrn_radiation_type MoK\a
_diffrn_radiation_wavelength 0.71073
_diffrn_reflns_av_R_equivalents 0.0545
_diffrn_reflns_av_sigmaI/netI 0.0355
_diffrn_reflns_limit_h_max 8
_diffrn_reflns_limit_h_min -9
_diffrn_reflns_limit_k_max 19
_diffrn_reflns_limit_k_min -18
_diffrn_reflns_limit_l_max 13
_diffrn_reflns_limit_l_min -11
_diffrn_reflns_number 6916
_diffrn_reflns_theta_full 25.01
_diffrn_reflns_theta_max 25.01
_diffrn_reflns_theta_min 2.24
_exptl_absorpt_coefficient_mu 1.665
_exptl_absorpt_correction_T_max 0.7766
_exptl_absorpt_correction_T_min 0.7427
_exptl_absorpt_correction_type multi-scan
_exptl_absorpt_process_details sadabs
_exptl_crystal_colour colorless
_exptl_crystal_density_diffrn 2.012
_exptl_crystal_density_method 'not measured'
_exptl_crystal_description block
_exptl_crystal_F_000 840
_exptl_crystal_size_max 0.19
_exptl_crystal_size_mid 0.18
_exptl_crystal_size_min 0.16
_refine_diff_density_max 0.664
_refine_diff_density_min -0.794
_refine_diff_density_rms 0.089
_refine_ls_extinction_coef 0.0172(12)
_refine_ls_extinction_expression Fc^*^=kFc[1+0.001xFc^2^\l^3^/sin(2\q)]^-1/4^
_refine_ls_extinction_method SHELXL
_refine_ls_goodness_of_fit_ref 1.064
_refine_ls_hydrogen_treatment constr
_refine_ls_matrix_type full
_refine_ls_number_parameters 200
_refine_ls_number_reflns 2460
_refine_ls_number_restraints 0
_refine_ls_restrained_S_all 1.064
_refine_ls_R_factor_all 0.0363
_refine_ls_R_factor_gt 0.0341
_refine_ls_shift/su_max 0.006
_refine_ls_shift/su_mean 0.001
_refine_ls_structure_factor_coef Fsqd
_refine_ls_weighting_details 'calc w=1/[\s^2^(Fo^2^)+(0.0484P)^2^+1.3588P] where P=(Fo^2^+2Fc^2^)/3'
_refine_ls_weighting_scheme calc
_refine_ls_wR_factor_gt 0.0930
_refine_ls_wR_factor_ref 0.0949
_reflns_number_gt 2287
_reflns_number_total 2460
_reflns_threshold_expression >2sigma(I)
_cod_data_source_file ICA-2012-392-38-45-2.cif
_cod_data_source_block 2
_cod_original_sg_symbol_H-M 'P 21/c'
_cod_database_code 1512438

loop_
_symmetry_equiv_pos_as_xyz
'x, y, z'
'-x, y+1/2, -z+1/2'
'-x, -y, -z'
'x, -y-1/2, z-1/2'

loop_
_atom_site_label
_atom_site_type_symbol
_atom_site_fract_x
_atom_site_fract_y
_atom_site_fract_z
_atom_site_U_iso_or_equiv
_atom_site_adp_type
_atom_site_occupancy
_atom_site_symmetry_multiplicity
_atom_site_calc_flag
_atom_site_refinement_flags
Ag1 Ag 1.00709(4) 0.386204(19) 0.82162(2) 0.05310(17) Uani 1 1 d .
C1 C 0.6388(5) 0.7186(2) 0.1485(4) 0.0564(9) Uani 1 1 d .
H1A H 0.5918 0.7108 0.0622 0.068 Uiso 1 1 calc R
H1B H 0.7160 0.7650 0.1567 0.068 Uiso 1 1 calc R
C2 C 0.4949(6) 0.7294(3) 0.2243(4) 0.0605(10) Uani 1 1 d .
H2A H 0.4950 0.7840 0.2568 0.073 Uiso 1 1 calc R
H2B H 0.3822 0.7185 0.1753 0.073 Uiso 1 1 calc R
C3 C 0.6658(4) 0.62561(19) 0.2962(3) 0.0400(7) Uani 1 1 d .
C4 C 0.7193(4) 0.5577(2) 0.3808(3) 0.0392(7) Uani 1 1 d .
C5 C 0.7894(4) 0.4879(2) 0.3402(3) 0.0423(7) Uani 1 1 d .
H5 H 0.8092 0.4845 0.2592 0.051 Uiso 1 1 calc R
C6 C 0.8305(5) 0.4230(2) 0.4191(3) 0.0454(8) Uani 1 1 d .
H6 H 0.8753 0.3757 0.3907 0.055 Uiso 1 1 calc R
C7 C 0.8046(4) 0.4285(2) 0.5402(3) 0.0430(7) Uani 1 1 d .
H7 H 0.8309 0.3847 0.5930 0.052 Uiso 1 1 calc R
C8 C 0.7398(4) 0.49916(19) 0.5834(3) 0.0371(6) Uani 1 1 d .
C9 C 0.6923(4) 0.5633(2) 0.5028(3) 0.0396(7) Uani 1 1 d .
H9 H 0.6429 0.6097 0.5302 0.048 Uiso 1 1 calc R
C10 C 0.7141(4) 0.5069(2) 0.7129(3) 0.0393(7) Uani 1 1 d .
C11 C 0.7125(6) 0.4919(3) 0.9129(3) 0.0587(10) Uani 1 1 d .
H11A H 0.8063 0.5052 0.9790 0.070 Uiso 1 1 calc R
H11B H 0.6386 0.4514 0.9422 0.070 Uiso 1 1 calc R
C12 C 0.6088(6) 0.5665(3) 0.8681(3) 0.0646(11) Uani 1 1 d .
H12A H 0.4910 0.5630 0.8858 0.077 Uiso 1 1 calc R
H12B H 0.6634 0.6149 0.9064 0.077 Uiso 1 1 calc R
Cl1 Cl 0.92995(13) 0.19372(5) 0.60296(8) 0.0533(3) Uani 1 1 d .
N1 N 0.7306(4) 0.64542(18) 0.2012(3) 0.0450(6) Uani 1 1 d .
N2 N 0.7810(4) 0.46277(17) 0.8041(2) 0.0436(6) Uani 1 1 d .
O1 O 0.9342(7) 0.2382(3) 0.7089(4) 0.1176(16) Uani 1 1 d .
O2 O 0.7561(9) 0.1949(4) 0.5466(7) 0.202(4) Uani 1 1 d .
O3 O 1.0295(12) 0.2291(4) 0.5275(7) 0.208(4) Uani 1 1 d .
O4 O 0.9785(7) 0.1130(2) 0.6265(6) 0.1080(15) Uani 1 1 d .
O5 O 0.6097(3) 0.56705(16) 0.7363(2) 0.0520(6) Uani 1 1 d .
O6 O 0.5347(3) 0.67071(17) 0.3232(2) 0.0524(6) Uani 1 1 d .

loop_
_atom_site_aniso_label
_atom_site_aniso_U_11
_atom_site_aniso_U_22
_atom_site_aniso_U_33
_atom_site_aniso_U_23
_atom_site_aniso_U_13
_atom_site_aniso_U_12
Ag1 0.0516(2) 0.0663(3) 0.0437(2) 0.00655(11) 0.01462(14) 0.00736(12)
C1 0.064(2) 0.058(2) 0.048(2) 0.0123(17) 0.0093(17) 0.0053(18)
C2 0.070(3) 0.056(2) 0.056(2) 0.0065(18) 0.0121(18) 0.0132(19)
C3 0.0396(16) 0.0427(17) 0.0384(17) -0.0056(13) 0.0079(13) -0.0050(13)
C4 0.0391(16) 0.0418(17) 0.0375(16) -0.0019(13) 0.0080(13) -0.0073(13)
C5 0.0455(18) 0.0468(18) 0.0363(16) -0.0040(14) 0.0117(13) -0.0047(14)
C6 0.0515(19) 0.0404(17) 0.0466(18) -0.0063(14) 0.0142(15) 0.0005(15)
C7 0.0470(18) 0.0395(17) 0.0431(17) -0.0006(14) 0.0088(14) -0.0025(14)
C8 0.0337(15) 0.0438(17) 0.0350(15) -0.0019(13) 0.0090(12) -0.0065(13)
C9 0.0379(16) 0.0421(16) 0.0405(16) -0.0049(13) 0.0113(13) -0.0035(13)
C10 0.0362(15) 0.0443(17) 0.0393(16) -0.0027(14) 0.0114(12) -0.0049(13)
C11 0.077(3) 0.062(2) 0.0418(19) 0.0005(17) 0.0246(18) 0.002(2)
C12 0.069(2) 0.089(3) 0.0397(19) -0.0046(19) 0.0191(17) 0.020(2)
Cl1 0.0758(6) 0.0462(5) 0.0392(4) -0.0041(3) 0.0130(4) 0.0075(4)
N1 0.0488(16) 0.0487(16) 0.0384(14) 0.0033(12) 0.0096(12) 0.0024(13)
N2 0.0479(15) 0.0478(15) 0.0380(14) 0.0035(12) 0.0156(12) -0.0022(12)
O1 0.180(4) 0.099(3) 0.082(3) -0.042(2) 0.047(3) -0.038(3)
O2 0.146(5) 0.181(6) 0.233(7) -0.068(6) -0.107(5) 0.044(5)
O3 0.358(11) 0.122(4) 0.205(6) 0.053(4) 0.225(8) 0.044(5)
O4 0.118(4) 0.064(2) 0.143(4) 0.013(2) 0.024(3) 0.023(2)
O5 0.0545(14) 0.0633(16) 0.0408(12) -0.0010(11) 0.0156(10) 0.0139(12)
O6 0.0537(14) 0.0548(15) 0.0513(14) 0.0068(11) 0.0168(11) 0.0098(11)

loop_
_atom_type_symbol
_atom_type_description
_atom_type_scat_dispersion_real
_atom_type_scat_dispersion_imag
_atom_type_scat_source
C C 0.0033 0.0016 'International Tables Vol C Tables 4.2.6.8 and 6.1.1.4'
H H 0.0000 0.0000 'International Tables Vol C Tables 4.2.6.8 and 6.1.1.4'
N N 0.0061 0.0033 'International Tables Vol C Tables 4.2.6.8 and 6.1.1.4'
O O 0.0106 0.0060 'International Tables Vol C Tables 4.2.6.8 and 6.1.1.4'
Cl Cl 0.1484 0.1585 'International Tables Vol C Tables 4.2.6.8 and 6.1.1.4'
Ag Ag -0.8971 1.1015 'International Tables Vol C Tables 4.2.6.8 and 6.1.1.4'

loop_
_geom_angle_atom_site_label_1
_geom_angle_atom_site_label_2
_geom_angle_atom_site_label_3
_geom_angle
_geom_angle_site_symmetry_3
N2 Ag1 N1 155.05(11) 3_766
N1 C1 C2 103.7(3) .
N1 C1 H1A 111.0 .
C2 C1 H1A 111.0 .
N1 C1 H1B 111.0 .
C2 C1 H1B 111.0 .
H1A C1 H1B 109.0 .
O6 C2 C1 104.2(3) .
O6 C2 H2A 110.9 .
C1 C2 H2A 110.9 .
O6 C2 H2B 110.9 .
C1 C2 H2B 110.9 .
H2A C2 H2B 108.9 .
N1 C3 O6 117.2(3) .
N1 C3 C4 127.1(3) .
O6 C3 C4 115.7(3) .
C5 C4 C9 119.7(3) .
C5 C4 C3 121.2(3) .
C9 C4 C3 119.0(3) .
C4 C5 C6 120.5(3) .
C4 C5 H5 119.7 .
C6 C5 H5 119.7 .
C7 C6 C5 119.9(3) .
C7 C6 H6 120.1 .
C5 C6 H6 120.1 .
C6 C7 C8 120.3(3) .
C6 C7 H7 119.9 .
C8 C7 H7 119.9 .
C7 C8 C9 119.8(3) .
C7 C8 C10 121.1(3) .
C9 C8 C10 119.0(3) .
C8 C9 C4 119.7(3) .
C8 C9 H9 120.1 .
C4 C9 H9 120.1 .
N2 C10 O5 117.1(3) .
N2 C10 C8 127.3(3) .
O5 C10 C8 115.6(3) .
N2 C11 C12 104.2(3) .
N2 C11 H11A 110.9 .
C12 C11 H11A 110.9 .
N2 C11 H11B 110.9 .
C12 C11 H11B 110.9 .
H11A C11 H11B 108.9 .
O5 C12 C11 104.1(3) .
O5 C12 H12A 110.9 .
C11 C12 H12A 110.9 .
O5 C12 H12B 110.9 .
C11 C12 H12B 110.9 .
H12A C12 H12B 109.0 .
O3 Cl1 O1 110.5(4) .
O3 Cl1 O2 109.4(6) .
O1 Cl1 O2 105.0(4) .
O3 Cl1 O4 111.1(4) .
O1 Cl1 O4 112.6(3) .
O2 Cl1 O4 108.0(4) .
C3 N1 C1 107.6(3) .
C3 N1 Ag1 122.6(2) 3_766
C1 N1 Ag1 124.1(2) 3_766
C10 N2 C11 107.3(3) .
C10 N2 Ag1 129.0(2) .
C11 N2 Ag1 121.3(2) .
C10 O5 C12 106.8(3) .
C3 O6 C2 106.6(3) .

loop_
_geom_bond_atom_site_label_1
_geom_bond_atom_site_label_2
_geom_bond_distance
_geom_bond_site_symmetry_2
Ag1 N2 2.152(3) .
Ag1 N1 2.162(3) 3_766
C1 N1 1.475(5) .
C1 C2 1.510(6) .
C1 H1A 0.9700 .
C1 H1B 0.9700 .
C2 O6 1.454(5) .
C2 H2A 0.9700 .
C2 H2B 0.9700 .
C3 N1 1.275(4) .
C3 O6 1.335(4) .
C3 C4 1.475(5) .
C4 C5 1.380(5) .
C4 C9 1.394(4) .
C5 C6 1.386(5) .
C5 H5 0.9300 .
C6 C7 1.382(5) .
C6 H6 0.9300 .
C7 C8 1.386(5) .
C7 H7 0.9300 .
C8 C9 1.394(5) .
C8 C10 1.475(4) .
C9 H9 0.9300 .
C10 N2 1.282(4) .
C10 O5 1.336(4) .
C11 N2 1.468(4) .
C11 C12 1.514(6) .
C11 H11A 0.9700 .
C11 H11B 0.9700 .
C12 O5 1.451(4) .
C12 H12A 0.9700 .
C12 H12B 0.9700 .
Cl1 O3 1.356(5) .
Cl1 O1 1.374(4) .
Cl1 O2 1.396(5) .
Cl1 O4 1.399(4) .
N1 Ag1 2.162(3) 3_766

loop_
_geom_torsion_atom_site_label_1
_geom_torsion_atom_site_label_2
_geom_torsion_atom_site_label_3
_geom_torsion_atom_site_label_4
_geom_torsion
_geom_torsion_site_symmetry_1
_geom_torsion_site_symmetry_4
N1 C1 C2 O6 8.8(4) . .
N1 C3 C4 C5 -29.6(5) . .
O6 C3 C4 C5 150.3(3) . .
N1 C3 C4 C9 152.8(3) . .
O6 C3 C4 C9 -27.3(4) . .
C9 C4 C5 C6 1.1(5) . .
C3 C4 C5 C6 -176.5(3) . .
C4 C5 C6 C7 -1.4(5) . .
C5 C6 C7 C8 -0.8(5) . .
C6 C7 C8 C9 3.2(5) . .
C6 C7 C8 C10 -178.9(3) . .
C7 C8 C9 C4 -3.5(5) . .
C10 C8 C9 C4 178.6(3) . .
C5 C4 C9 C8 1.4(5) . .
C3 C4 C9 C8 179.0(3) . .
C7 C8 C10 N2 17.6(5) . .
C9 C8 C10 N2 -164.4(3) . .
C7 C8 C10 O5 -162.6(3) . .
C9 C8 C10 O5 15.3(4) . .
N2 C11 C12 O5 6.9(4) . .
O6 C3 N1 C1 1.9(4) . .
C4 C3 N1 C1 -178.2(3) . .
O6 C3 N1 Ag1 156.1(2) . 3_766
C4 C3 N1 Ag1 -24.1(5) . 3_766
C2 C1 N1 C3 -6.8(4) . .
C2 C1 N1 Ag1 -160.5(3) . 3_766
O5 C10 N2 C11 2.3(4) . .
C8 C10 N2 C11 -178.0(3) . .
O5 C10 N2 Ag1 -159.6(2) . .
C8 C10 N2 Ag1 20.1(5) . .
C12 C11 N2 C10 -5.8(4) . .
C12 C11 N2 Ag1 157.8(3) . .
N1 Ag1 N2 C10 40.3(5) 3_766 .
N1 Ag1 N2 C11 -119.4(3) 3_766 .
N2 C10 O5 C12 2.5(4) . .
C8 C10 O5 C12 -177.3(3) . .
C11 C12 O5 C10 -5.8(4) . .
N1 C3 O6 C2 4.1(4) . .
C4 C3 O6 C2 -175.8(3) . .
C1 C2 O6 C3 -8.0(4) . .
